data_2223719
loop_
_publ_author_name
'Shapovalov, Sergey S.'
'Therrien, Bruno'

_publ_section_title (\h^6^-<i>p</i>-Cymene)bis(trichloridostannyl)(triethoxyphosphine-\k<i>P</i>)ruthenium(II)
_journal_coeditor_code DN2502
_journal_issue 11
_journal_name_full 'Acta Crystallographica Section E'
_journal_page_first m1418
_journal_paper_doi 10.1107/S1600536809042986
_journal_volume 65
_journal_year 2009
_chemical_formula_iupac '[Ru Sn2 (C10 H14) Cl6 (C6 H15 O3 P)]'
_chemical_formula_moiety 'C16 H29 Cl6 O3 P Ru Sn2'
_chemical_formula_sum 'C16 H29 Cl6 O3 P Ru Sn2'
_chemical_formula_weight 851.51
_chemical_name_systematic
;
(\h^6^-<i>p</i>-Cymene){bis(trichlorostannyl-<i>\kSn</i>)}
(triethylphosphite-<i>\kP</i>)ruthenium(II)
;
_space_group_IT_number 29
_symmetry_cell_setting orthorhombic
_symmetry_space_group_name_Hall 'P -2bc -2c'
_symmetry_space_group_name_H-M 'P c 21 b'
_atom_sites_solution_hydrogens geom
_atom_sites_solution_primary direct
_atom_sites_solution_secondary difmap
_audit_creation_method SHELXL-97
_cell_angle_alpha 90.00
_cell_angle_beta 90.00
_cell_angle_gamma 90.00
_cell_formula_units_Z 4
_cell_length_a 8.8928(4)
_cell_length_b 16.2936(6)
_cell_length_c 18.9520(11)
_cell_measurement_reflns_used 28214
_cell_measurement_temperature 173(2)
_cell_measurement_theta_max 25.55
_cell_measurement_theta_min 1.25
_cell_volume 2746.1(2)
_computing_cell_refinement 'CELL (Stoe, 2000)'
_computing_data_collection 'EXPOSE (Stoe, 2000)'
_computing_data_reduction 'INTEGRATE (Stoe, 2000)'
_computing_molecular_graphics 'ORTEP (Farrugia, 1997)'
_computing_publication_material 'SHELXL-97 (Sheldrick, 2008)'
_computing_structure_refinement 'SHELXL-97 (Sheldrick, 2008)'
_computing_structure_solution 'SHELXS-97 (Sheldrick, 2008)'
_diffrn_ambient_temperature 173(2)
_diffrn_detector_area_resol_mean 0.81
_diffrn_measured_fraction_theta_full 0.994
_diffrn_measured_fraction_theta_max 0.994
_diffrn_measurement_device_type 'STOE IPDS'
_diffrn_measurement_method '\f oscillation'
_diffrn_radiation_monochromator graphite
_diffrn_radiation_source 'fine-focus sealed tube'
_diffrn_radiation_type MoK\a
_diffrn_radiation_wavelength 0.71073
_diffrn_reflns_av_R_equivalents 0.0311
_diffrn_reflns_av_sigmaI/netI 0.0241
_diffrn_reflns_limit_h_max 10
_diffrn_reflns_limit_h_min -10
_diffrn_reflns_limit_k_max 19
_diffrn_reflns_limit_k_min -19
_diffrn_reflns_limit_l_max 22
_diffrn_reflns_limit_l_min -22
_diffrn_reflns_number 26284
_diffrn_reflns_theta_full 25.15
_diffrn_reflns_theta_max 25.15
_diffrn_reflns_theta_min 2.15
_diffrn_standards_decay_% 0
_diffrn_standards_interval_time 0
_diffrn_standards_number 0
_exptl_absorpt_coefficient_mu 3.006
_exptl_absorpt_correction_T_max 0.886
_exptl_absorpt_correction_T_min 0.616
_exptl_absorpt_correction_type refdelf
_exptl_absorpt_process_details 'Walker & Stuart, 1983'
_exptl_crystal_colour orange
_exptl_crystal_density_diffrn 2.060
_exptl_crystal_density_method 'not measured'
_exptl_crystal_description block
_exptl_crystal_F_000 1640
_exptl_crystal_size_max 0.17
_exptl_crystal_size_mid 0.15
_exptl_crystal_size_min 0.08
_refine_diff_density_max 0.304
_refine_diff_density_min -0.262
_refine_ls_abs_structure_details 'Flack (1983), 2326 Friedel pairs'
_refine_ls_abs_structure_Flack -0.031(11)
_refine_ls_extinction_method none
_refine_ls_goodness_of_fit_ref 0.893
_refine_ls_hydrogen_treatment constr
_refine_ls_matrix_type full
_refine_ls_number_parameters 268
_refine_ls_number_reflns 4889
_refine_ls_number_restraints 1
_refine_ls_restrained_S_all 0.893
_refine_ls_R_factor_all 0.0163
_refine_ls_R_factor_gt 0.0137
_refine_ls_shift/su_max 0.002
_refine_ls_shift/su_mean 0.000
_refine_ls_structure_factor_coef Fsqd
_refine_ls_weighting_details 'calc w=1/[\s^2^(Fo^2^)+(0.0108P)^2^] where P=(Fo^2^+2Fc^2^)/3'
_refine_ls_weighting_scheme calc
_refine_ls_wR_factor_gt 0.0240
_refine_ls_wR_factor_ref 0.0243
_reflns_number_gt 4558
_reflns_number_total 4889
_reflns_threshold_expression I>2\s(I)
_cod_data_source_file dn2502.cif
_cod_data_source_block I
_cod_depositor_comments
;
The following automatic conversions were performed:
'_symmetry_cell_setting' value 'Orthorhombic' changed to 'orthorhombic'
according to '/home/saulius/struct/CIF-dictionaries/cif_core.dic'
dictionary named 'cif_core.dic' version 2.4.1 from 2010-06-29.

Automatic conversion script
Id: cif_fix_enum 1527 2010-12-29 10:47:43Z saulius 

The following automatic conversions were performed:

'_symmetry_cell_setting' value 'Orthorhombic' changed to
'orthorhombic' according to
/home/saulius/struct/CIF-dictionaries/cif_core.dic dictionary named
'cif_core.dic' version 2.4.1 from 2010-06-29.

Automatic conversion script
Id: cif_fix_values 1715 2011-07-08 13:25:40Z adriana 
;
_cod_database_code 2223719
_cod_database_fobs_code 2223719

loop_
_symmetry_equiv_pos_as_xyz
'x, y, z'
'x, y+1/2, -z+1/2'
'-x, y, z+1/2'
'-x, y+1/2, -z'

loop_
_atom_site_type_symbol
_atom_site_label
_atom_site_fract_x
_atom_site_fract_y
_atom_site_fract_z
_atom_site_U_iso_or_equiv
_atom_site_adp_type
_atom_site_calc_flag
_atom_site_refinement_flags
_atom_site_occupancy
_atom_site_disorder_assembly
_atom_site_disorder_group
C C1 0.4369(3) 0.18963(16) 0.16104(15) 0.0213(6) Uani d . 1 . .
C C2 0.5192(3) 0.15987(16) 0.21998(16) 0.0215(7) Uani d . 1 . .
H H2 0.5780 0.1130 0.2148 0.026 Uiso calc R 1 . .
C C3 0.5144(3) 0.19905(16) 0.28568(16) 0.0235(7) Uani d . 1 . .
H H3 0.5705 0.1783 0.3230 0.028 Uiso calc R 1 . .
C C4 0.4245(3) 0.27025(15) 0.29587(15) 0.0246(6) Uani d . 1 . .
C C5 0.3507(3) 0.30259(17) 0.23696(16) 0.0248(7) Uani d . 1 . .
H H5 0.2959 0.3509 0.2416 0.030 Uiso calc R 1 . .
C C6 0.3579(3) 0.26348(17) 0.17084(16) 0.0239(7) Uani d . 1 . .
H H6 0.3089 0.2872 0.1326 0.029 Uiso calc R 1 . .
C C7 0.4264(4) 0.13923(18) 0.09405(16) 0.0297(7) Uani d . 1 . .
H H7 0.5221 0.1103 0.0878 0.036 Uiso calc R 1 . .
C C8 0.3037(4) 0.0751(2) 0.1061(2) 0.0446(9) Uani d . 1 . .
H H8A 0.3280 0.0429 0.1470 0.067 Uiso calc R 1 . .
H H8B 0.2969 0.0399 0.0656 0.067 Uiso calc R 1 . .
H H8C 0.2090 0.1021 0.1133 0.067 Uiso calc R 1 . .
C C9 0.3967(4) 0.1888(2) 0.02797(17) 0.0429(9) Uani d . 1 . .
H H9A 0.2987 0.2133 0.0308 0.064 Uiso calc R 1 . .
H H9B 0.4014 0.1535 -0.0125 0.064 Uiso calc R 1 . .
H H9C 0.4713 0.2311 0.0237 0.064 Uiso calc R 1 . .
C C10 0.4063(4) 0.30860(18) 0.36759(16) 0.0366(8) Uani d . 1 . .
H H10A 0.3943 0.3669 0.3626 0.055 Uiso calc R 1 . .
H H10B 0.4938 0.2974 0.3956 0.055 Uiso calc R 1 . .
H H10C 0.3191 0.2860 0.3903 0.055 Uiso calc R 1 . .
C C11 0.8662(5) 0.1675(3) 0.0268(2) 0.0730(15) Uani d . 1 . .
H H11A 0.9162 0.2135 0.0044 0.088 Uiso calc R 1 . .
H H11B 0.9420 0.1349 0.0507 0.088 Uiso calc R 1 . .
C C12 0.7944(6) 0.1187(3) -0.0257(2) 0.0658(13) Uani d . 1 . .
H H12A 0.7593 0.0685 -0.0048 0.099 Uiso calc R 1 . .
H H12B 0.8648 0.1063 -0.0625 0.099 Uiso calc R 1 . .
H H12C 0.7107 0.1483 -0.0450 0.099 Uiso calc R 1 . .
C C21 0.9359(3) 0.15199(17) 0.21738(17) 0.0309(7) Uani d . 1 . .
H H21A 0.9312 0.1043 0.1869 0.037 Uiso calc R 1 . .
H H21B 0.8448 0.1535 0.2455 0.037 Uiso calc R 1 . .
C C22 1.0695(3) 0.14577(18) 0.26462(17) 0.0325(7) Uani d . 1 . .
H H22A 1.1587 0.1395 0.2366 0.049 Uiso calc R 1 . .
H H22B 1.0584 0.0991 0.2951 0.049 Uiso calc R 1 . .
H H22C 1.0774 0.1947 0.2926 0.049 Uiso calc R 1 . .
C C31 1.0134(3) 0.3573(3) 0.07419(19) 0.0437(8) Uani d . 1 . .
H H31A 1.0585 0.3066 0.0577 0.052 Uiso calc R 1 . .
H H31B 1.0763 0.3795 0.1114 0.052 Uiso calc R 1 . .
C C32 1.0025(5) 0.4164(2) 0.0157(2) 0.0662(13) Uani d . 1 . .
H H32A 0.9432 0.3932 -0.0216 0.099 Uiso calc R 1 . .
H H32B 1.1015 0.4286 -0.0016 0.099 Uiso calc R 1 . .
H H32C 0.9558 0.4659 0.0322 0.099 Uiso calc R 1 . .
Cl Cl1 0.84138(10) 0.27207(5) 0.38910(4) 0.0376(2) Uani d . 1 . .
Cl Cl2 1.01393(8) 0.41297(5) 0.26911(5) 0.0376(2) Uani d . 1 . .
Cl Cl3 0.68442(9) 0.47149(4) 0.35712(4) 0.03178(17) Uani d . 1 . .
Cl Cl4 0.74952(9) 0.53595(4) 0.14312(5) 0.03448(18) Uani d . 1 . .
Cl Cl5 0.36171(9) 0.50447(5) 0.17470(5) 0.03609(19) Uani d . 1 . .
Cl Cl6 0.52068(10) 0.42482(6) 0.01852(4) 0.0458(2) Uani d . 1 . .
O O1 0.7587(2) 0.19798(12) 0.07832(11) 0.0317(5) Uani d . 1 . .
O O2 0.9464(2) 0.22647(11) 0.17462(10) 0.0241(4) Uani d . 1 . .
O O3 0.8625(2) 0.34124(12) 0.10127(10) 0.0284(5) Uani d . 1 . .
P P1 0.79832(8) 0.26190(4) 0.13825(4) 0.02059(16) Uani d . 1 . .
Ru Ru1 0.59449(2) 0.290061(12) 0.205038(11) 0.01667(5) Uani d . 1 . .
Sn Sn1 0.775835(19) 0.357677(11) 0.292932(10) 0.02028(4) Uani d . 1 . .
Sn Sn2 0.57536(2) 0.427118(11) 0.139400(9) 0.02059(4) Uani d . 1 . .

loop_
_atom_site_aniso_label
_atom_site_aniso_U_11
_atom_site_aniso_U_22
_atom_site_aniso_U_33
_atom_site_aniso_U_12
_atom_site_aniso_U_13
_atom_site_aniso_U_23
C1 0.0156(14) 0.0210(15) 0.0272(16) -0.0021(12) -0.0001(13) -0.0017(12)
C2 0.0201(15) 0.0139(14) 0.0306(19) -0.0004(11) 0.0004(13) 0.0023(12)
C3 0.0260(16) 0.0221(15) 0.0224(17) -0.0048(12) 0.0017(14) 0.0062(14)
C4 0.0224(15) 0.0224(16) 0.0292(16) -0.0051(12) 0.0087(14) -0.0015(12)
C5 0.0150(14) 0.0216(16) 0.0378(17) 0.0000(12) 0.0064(12) -0.0023(13)
C6 0.0146(14) 0.0235(16) 0.0337(18) -0.0006(12) -0.0033(13) 0.0025(13)
C7 0.0255(17) 0.0334(17) 0.0302(18) 0.0005(14) -0.0040(14) -0.0062(13)
C8 0.0368(19) 0.046(2) 0.051(2) -0.0132(16) 0.0022(18) -0.0195(19)
C9 0.052(2) 0.048(2) 0.0291(19) 0.0073(18) -0.0113(17) -0.0041(15)
C10 0.0404(19) 0.0359(19) 0.0334(18) -0.0027(15) 0.0139(16) -0.0040(14)
C11 0.036(2) 0.110(4) 0.073(3) -0.001(2) 0.016(2) -0.063(3)
C12 0.085(4) 0.072(3) 0.041(3) 0.031(2) 0.001(2) -0.020(2)
C21 0.0260(17) 0.0215(15) 0.045(2) 0.0014(13) 0.0013(15) 0.0075(13)
C22 0.0243(17) 0.0323(16) 0.0409(19) 0.0047(14) -0.0020(15) 0.0071(14)
C31 0.0286(17) 0.054(2) 0.0482(19) 0.0020(18) 0.0162(15) 0.0070(19)
C32 0.079(3) 0.039(2) 0.080(3) 0.006(2) 0.052(2) 0.014(2)
Cl1 0.0505(5) 0.0333(5) 0.0291(4) 0.0047(4) -0.0129(4) 0.0055(3)
Cl2 0.0212(4) 0.0391(5) 0.0525(5) -0.0038(3) 0.0032(3) -0.0062(4)
Cl3 0.0368(4) 0.0253(4) 0.0333(4) 0.0046(3) 0.0050(4) -0.0061(3)
Cl4 0.0323(4) 0.0228(4) 0.0483(5) -0.0040(3) 0.0031(4) -0.0032(3)
Cl5 0.0298(4) 0.0277(4) 0.0508(5) 0.0096(3) 0.0034(4) 0.0030(4)
Cl6 0.0752(6) 0.0395(4) 0.0226(4) 0.0001(5) -0.0111(4) 0.0019(4)
O1 0.0262(12) 0.0389(12) 0.0301(12) 0.0032(9) 0.0032(10) -0.0136(9)
O2 0.0196(11) 0.0235(10) 0.0292(11) 0.0023(9) 0.0018(8) 0.0016(9)
O3 0.0219(10) 0.0313(12) 0.0319(11) 0.0030(9) 0.0075(9) 0.0068(9)
P1 0.0188(4) 0.0223(4) 0.0207(4) 0.0027(3) 0.0016(3) -0.0012(3)
Ru1 0.01642(11) 0.01575(10) 0.01784(11) 0.00187(9) 0.00057(9) 0.00037(10)
Sn1 0.02014(9) 0.02031(9) 0.02040(9) 0.00166(9) -0.00160(8) -0.00163(10)
Sn2 0.02466(10) 0.01701(8) 0.02010(9) 0.00180(9) -0.00106(9) 0.00119(9)

loop_
_atom_type_symbol
_atom_type_description
_atom_type_scat_dispersion_real
_atom_type_scat_dispersion_imag
_atom_type_scat_source
C C 0.0033 0.0016 'International Tables Vol C Tables 4.2.6.8 and 6.1.1.4'
H H 0.0000 0.0000 'International Tables Vol C Tables 4.2.6.8 and 6.1.1.4'
Cl Cl 0.1484 0.1585 'International Tables Vol C Tables 4.2.6.8 and 6.1.1.4'
O O 0.0106 0.0060 'International Tables Vol C Tables 4.2.6.8 and 6.1.1.4'
P P 0.1023 0.0942 'International Tables Vol C Tables 4.2.6.8 and 6.1.1.4'
Ru Ru -1.2594 0.8363 'International Tables Vol C Tables 4.2.6.8 and 6.1.1.4'
Sn Sn -0.6537 1.4246 'International Tables Vol C Tables 4.2.6.8 and 6.1.1.4'

loop_
_geom_angle_atom_site_label_1
_geom_angle_atom_site_label_2
_geom_angle_atom_site_label_3
_geom_angle_site_symmetry_1
_geom_angle_site_symmetry_3
_geom_angle
_geom_angle_publ_flag
C6 C1 C2 . . 116.5(3) ?
C6 C1 C7 . . 122.9(3) ?
C2 C1 C7 . . 120.4(3) ?
C6 C1 Ru1 . . 69.48(16) ?
C2 C1 Ru1 . . 69.24(15) ?
C7 C1 Ru1 . . 136.4(2) ?
C3 C2 C1 . . 121.8(3) ?
C3 C2 Ru1 . . 71.95(15) ?
C1 C2 Ru1 . . 74.43(16) ?
C3 C2 H2 . . 119.1 ?
C1 C2 H2 . . 119.1 ?
Ru1 C2 H2 . . 126.5 ?
C2 C3 C4 . . 120.7(3) ?
C2 C3 Ru1 . . 71.70(15) ?
C4 C3 Ru1 . . 74.46(16) ?
C2 C3 H3 . . 119.7 ?
C4 C3 H3 . . 119.7 ?
Ru1 C3 H3 . . 126.0 ?
C5 C4 C3 . . 117.6(3) ?
C5 C4 C10 . . 121.0(3) ?
C3 C4 C10 . . 121.5(3) ?
C5 C4 Ru1 . . 70.11(15) ?
C3 C4 Ru1 . . 69.24(15) ?
C10 C4 Ru1 . . 133.19(19) ?
C4 C5 C6 . . 121.3(3) ?
C4 C5 Ru1 . . 74.31(16) ?
C6 C5 Ru1 . . 71.18(16) ?
C4 C5 H5 . . 119.4 ?
C6 C5 H5 . . 119.4 ?
Ru1 C5 H5 . . 127.2 ?
C1 C6 C5 . . 121.9(3) ?
C1 C6 Ru1 . . 74.60(17) ?
C5 C6 Ru1 . . 72.41(16) ?
C1 C6 H6 . . 119.1 ?
C5 C6 H6 . . 119.1 ?
Ru1 C6 H6 . . 125.8 ?
C9 C7 C1 . . 114.5(3) ?
C9 C7 C8 . . 111.3(3) ?
C1 C7 C8 . . 106.9(3) ?
C9 C7 H7 . . 108.0 ?
C1 C7 H7 . . 108.0 ?
C8 C7 H7 . . 108.0 ?
C7 C8 H8A . . 109.5 ?
C7 C8 H8B . . 109.5 ?
H8A C8 H8B . . 109.5 ?
C7 C8 H8C . . 109.5 ?
H8A C8 H8C . . 109.5 ?
H8B C8 H8C . . 109.5 ?
C7 C9 H9A . . 109.5 ?
C7 C9 H9B . . 109.5 ?
H9A C9 H9B . . 109.5 ?
C7 C9 H9C . . 109.5 ?
H9A C9 H9C . . 109.5 ?
H9B C9 H9C . . 109.5 ?
C4 C10 H10A . . 109.5 ?
C4 C10 H10B . . 109.5 ?
H10A C10 H10B . . 109.5 ?
C4 C10 H10C . . 109.5 ?
H10A C10 H10C . . 109.5 ?
H10B C10 H10C . . 109.5 ?
C12 C11 O1 . . 111.4(3) ?
C12 C11 H11A . . 109.3 ?
O1 C11 H11A . . 109.3 ?
C12 C11 H11B . . 109.3 ?
O1 C11 H11B . . 109.3 ?
H11A C11 H11B . . 108.0 ?
C11 C12 H12A . . 109.5 ?
C11 C12 H12B . . 109.5 ?
H12A C12 H12B . . 109.5 ?
C11 C12 H12C . . 109.5 ?
H12A C12 H12C . . 109.5 ?
H12B C12 H12C . . 109.5 ?
O2 C21 C22 . . 109.8(2) ?
O2 C21 H21A . . 109.7 ?
C22 C21 H21A . . 109.7 ?
O2 C21 H21B . . 109.7 ?
C22 C21 H21B . . 109.7 ?
H21A C21 H21B . . 108.2 ?
C21 C22 H22A . . 109.5 ?
C21 C22 H22B . . 109.5 ?
H22A C22 H22B . . 109.5 ?
C21 C22 H22C . . 109.5 ?
H22A C22 H22C . . 109.5 ?
H22B C22 H22C . . 109.5 ?
O3 C31 C32 . . 108.7(3) ?
O3 C31 H31A . . 109.9 ?
C32 C31 H31A . . 109.9 ?
O3 C31 H31B . . 109.9 ?
C32 C31 H31B . . 109.9 ?
H31A C31 H31B . . 108.3 ?
C31 C32 H32A . . 109.5 ?
C31 C32 H32B . . 109.5 ?
H32A C32 H32B . . 109.5 ?
C31 C32 H32C . . 109.5 ?
H32A C32 H32C . . 109.5 ?
H32B C32 H32C . . 109.5 ?
C11 O1 P1 . . 124.1(2) ?
C21 O2 P1 . . 119.14(17) ?
C31 O3 P1 . . 129.4(2) ?
O3 P1 O1 . . 107.53(12) ?
O3 P1 O2 . . 100.96(10) ?
O1 P1 O2 . . 104.84(11) ?
O3 P1 Ru1 . . 111.89(8) ?
O1 P1 Ru1 . . 110.96(8) ?
O2 P1 Ru1 . . 119.63(8) ?
C2 Ru1 C6 . . 64.79(10) ?
C2 Ru1 C3 . . 36.35(9) ?
C6 Ru1 C3 . . 76.80(11) ?
C2 Ru1 P1 . . 96.78(8) ?
C6 Ru1 P1 . . 123.48(8) ?
C3 Ru1 P1 . . 120.14(8) ?
C2 Ru1 C5 . . 76.43(10) ?
C6 Ru1 C5 . . 36.41(10) ?
C3 Ru1 C5 . . 64.73(10) ?
P1 Ru1 C5 . . 159.80(8) ?
C2 Ru1 C1 . . 36.34(10) ?
C6 Ru1 C1 . . 35.93(10) ?
C3 Ru1 C1 . . 65.51(11) ?
P1 Ru1 C1 . . 98.08(7) ?
C5 Ru1 C1 . . 65.09(10) ?
C2 Ru1 C4 . . 65.10(10) ?
C6 Ru1 C4 . . 64.86(10) ?
C3 Ru1 C4 . . 36.30(10) ?
P1 Ru1 C4 . . 155.96(7) ?
C5 Ru1 C4 . . 35.58(10) ?
C1 Ru1 C4 . . 76.90(10) ?
C2 Ru1 Sn2 . . 150.01(8) ?
C6 Ru1 Sn2 . . 88.03(7) ?
C3 Ru1 Sn2 . . 152.26(7) ?
P1 Ru1 Sn2 . . 87.608(19) ?
C5 Ru1 Sn2 . . 89.28(7) ?
C1 Ru1 Sn2 . . 113.70(7) ?
C4 Ru1 Sn2 . . 116.07(6) ?
C2 Ru1 Sn1 . . 120.77(8) ?
C6 Ru1 Sn1 . . 149.24(8) ?
C3 Ru1 Sn1 . . 92.35(8) ?
P1 Ru1 Sn1 . . 86.94(2) ?
C5 Ru1 Sn1 . . 112.96(8) ?
C1 Ru1 Sn1 . . 156.83(7) ?
C4 Ru1 Sn1 . . 89.29(7) ?
Sn2 Ru1 Sn1 . . 89.009(9) ?
Cl2 Sn1 Cl3 . . 96.22(3) ?
Cl2 Sn1 Cl1 . . 98.76(3) ?
Cl3 Sn1 Cl1 . . 98.67(3) ?
Cl2 Sn1 Ru1 . . 127.39(2) ?
Cl3 Sn1 Ru1 . . 117.06(2) ?
Cl1 Sn1 Ru1 . . 113.66(2) ?
Cl6 Sn2 Cl4 . . 100.24(3) ?
Cl6 Sn2 Cl5 . . 96.77(3) ?
Cl4 Sn2 Cl5 . . 96.78(3) ?
Cl6 Sn2 Ru1 . . 118.34(3) ?
Cl4 Sn2 Ru1 . . 126.73(2) ?
Cl5 Sn2 Ru1 . . 112.26(2) ?

loop_
_geom_bond_atom_site_label_1
_geom_bond_atom_site_label_2
_geom_bond_site_symmetry_2
_geom_bond_distance
_geom_bond_publ_flag
C1 C6 . 1.406(4) ?
C1 C2 . 1.421(4) ?
C1 C7 . 1.515(4) ?
C1 Ru1 . 2.310(3) ?
C2 C3 . 1.400(4) ?
C2 Ru1 . 2.242(3) ?
C2 H2 . 0.9300 ?
C3 C4 . 1.422(4) ?
C3 Ru1 . 2.246(3) ?
C3 H3 . 0.9300 ?
C4 C5 . 1.398(4) ?
C4 C10 . 1.505(4) ?
C4 Ru1 . 2.314(3) ?
C5 C6 . 1.407(4) ?
C5 Ru1 . 2.260(3) ?
C5 H5 . 0.9300 ?
C6 Ru1 . 2.244(3) ?
C6 H6 . 0.9300 ?
C7 C9 . 1.513(4) ?
C7 C8 . 1.528(5) ?
C7 H7 . 0.9800 ?
C8 H8A . 0.9600 ?
C8 H8B . 0.9600 ?
C8 H8C . 0.9600 ?
C9 H9A . 0.9600 ?
C9 H9B . 0.9600 ?
C9 H9C . 0.9600 ?
C10 H10A . 0.9600 ?
C10 H10B . 0.9600 ?
C10 H10C . 0.9600 ?
C11 C12 . 1.424(5) ?
C11 O1 . 1.454(4) ?
C11 H11A . 0.9700 ?
C11 H11B . 0.9700 ?
C12 H12A . 0.9600 ?
C12 H12B . 0.9600 ?
C12 H12C . 0.9600 ?
C21 O2 . 1.462(3) ?
C21 C22 . 1.491(4) ?
C21 H21A . 0.9700 ?
C21 H21B . 0.9700 ?
C22 H22A . 0.9600 ?
C22 H22B . 0.9600 ?
C22 H22C . 0.9600 ?
C31 O3 . 1.461(3) ?
C31 C32 . 1.471(5) ?
C31 H31A . 0.9700 ?
C31 H31B . 0.9700 ?
C32 H32A . 0.9600 ?
C32 H32B . 0.9600 ?
C32 H32C . 0.9600 ?
Cl1 Sn1 . 2.3679(8) ?
Cl2 Sn1 . 2.3449(8) ?
Cl3 Sn1 . 2.3621(7) ?
Cl4 Sn2 . 2.3555(8) ?
Cl5 Sn2 . 2.3761(8) ?
Cl6 Sn2 . 2.3422(7) ?
O1 P1 . 1.581(2) ?
O2 P1 . 1.595(2) ?
O3 P1 . 1.577(2) ?
P1 Ru1 . 2.2579(8) ?
Ru1 Sn2 . 2.5619(3) ?
Ru1 Sn1 . 2.5669(3) ?

loop_
_geom_torsion_atom_site_label_1
_geom_torsion_atom_site_label_2
_geom_torsion_atom_site_label_3
_geom_torsion_atom_site_label_4
_geom_torsion_site_symmetry_1
_geom_torsion_site_symmetry_2
_geom_torsion_site_symmetry_3
_geom_torsion_site_symmetry_4
_geom_torsion
_geom_torsion_publ_flag
C6 C1 C2 C3 . . . . 3.9(4) ?
C7 C1 C2 C3 . . . . -171.0(3) ?
Ru1 C1 C2 C3 . . . . 56.5(2) ?
C6 C1 C2 Ru1 . . . . -52.6(2) ?
C7 C1 C2 Ru1 . . . . 132.5(3) ?
C1 C2 C3 C4 . . . . 0.7(4) ?
Ru1 C2 C3 C4 . . . . 58.4(2) ?
C1 C2 C3 Ru1 . . . . -57.7(3) ?
C2 C3 C4 C5 . . . . -4.5(4) ?
Ru1 C3 C4 C5 . . . . 52.5(2) ?
C2 C3 C4 C10 . . . . 174.2(3) ?
Ru1 C3 C4 C10 . . . . -128.8(3) ?
C2 C3 C4 Ru1 . . . . -57.0(2) ?
C3 C4 C5 C6 . . . . 3.6(4) ?
C10 C4 C5 C6 . . . . -175.1(3) ?
Ru1 C4 C5 C6 . . . . 55.8(2) ?
C3 C4 C5 Ru1 . . . . -52.1(2) ?
C10 C4 C5 Ru1 . . . . 129.2(2) ?
C2 C1 C6 C5 . . . . -4.8(4) ?
C7 C1 C6 C5 . . . . 170.0(3) ?
Ru1 C1 C6 C5 . . . . -57.3(2) ?
C2 C1 C6 Ru1 . . . . 52.5(2) ?
C7 C1 C6 Ru1 . . . . -132.7(3) ?
C4 C5 C6 C1 . . . . 1.1(4) ?
Ru1 C5 C6 C1 . . . . 58.3(3) ?
C4 C5 C6 Ru1 . . . . -57.2(2) ?
C6 C1 C7 C9 . . . . 30.2(4) ?
C2 C1 C7 C9 . . . . -155.2(3) ?
Ru1 C1 C7 C9 . . . . -64.1(4) ?
C6 C1 C7 C8 . . . . -93.6(4) ?
C2 C1 C7 C8 . . . . 81.0(3) ?
Ru1 C1 C7 C8 . . . . 172.1(2) ?
C12 C11 O1 P1 . . . . -172.8(3) ?
C22 C21 O2 P1 . . . . -161.1(2) ?
C32 C31 O3 P1 . . . . 151.6(3) ?
C31 O3 P1 O1 . . . . -80.5(3) ?
C31 O3 P1 O2 . . . . 29.0(3) ?
C31 O3 P1 Ru1 . . . . 157.4(2) ?
C11 O1 P1 O3 . . . . 57.4(3) ?
C11 O1 P1 O2 . . . . -49.4(3) ?
C11 O1 P1 Ru1 . . . . -179.9(3) ?
C21 O2 P1 O3 . . . . 178.3(2) ?
C21 O2 P1 O1 . . . . -70.1(2) ?
C21 O2 P1 Ru1 . . . . 55.1(2) ?
C3 C2 Ru1 C6 . . . . -102.3(2) ?
C1 C2 Ru1 C6 . . . . 29.49(17) ?
C1 C2 Ru1 C3 . . . . 131.8(3) ?
C3 C2 Ru1 P1 . . . . 133.74(17) ?
C1 C2 Ru1 P1 . . . . -94.43(16) ?
C3 C2 Ru1 C5 . . . . -65.61(19) ?
C1 C2 Ru1 C5 . . . . 66.22(18) ?
C3 C2 Ru1 C1 . . . . -131.8(3) ?
C3 C2 Ru1 C4 . . . . -29.75(18) ?
C1 C2 Ru1 C4 . . . . 102.09(19) ?
C3 C2 Ru1 Sn2 . . . . -129.25(16) ?
C1 C2 Ru1 Sn2 . . . . 2.6(3) ?
C3 C2 Ru1 Sn1 . . . . 43.3(2) ?
C1 C2 Ru1 Sn1 . . . . 175.09(14) ?
C1 C6 Ru1 C2 . . . . -29.81(17) ?
C5 C6 Ru1 C2 . . . . 101.62(19) ?
C1 C6 Ru1 C3 . . . . -66.31(18) ?
C5 C6 Ru1 C3 . . . . 65.12(17) ?
C1 C6 Ru1 P1 . . . . 51.28(19) ?
C5 C6 Ru1 P1 . . . . -177.29(13) ?
C1 C6 Ru1 C5 . . . . -131.4(3) ?
C5 C6 Ru1 C1 . . . . 131.4(3) ?
C1 C6 Ru1 C4 . . . . -102.77(19) ?
C5 C6 Ru1 C4 . . . . 28.66(16) ?
C1 C6 Ru1 Sn2 . . . . 137.11(17) ?
C5 C6 Ru1 Sn2 . . . . -91.46(16) ?
C1 C6 Ru1 Sn1 . . . . -138.14(15) ?
C5 C6 Ru1 Sn1 . . . . -6.7(3) ?
C4 C3 Ru1 C2 . . . . -130.5(3) ?
C2 C3 Ru1 C6 . . . . 65.21(19) ?
C4 C3 Ru1 C6 . . . . -65.32(17) ?
C2 C3 Ru1 P1 . . . . -56.1(2) ?
C4 C3 Ru1 P1 . . . . 173.41(14) ?
C2 C3 Ru1 C5 . . . . 101.8(2) ?
C4 C3 Ru1 C5 . . . . -28.77(16) ?
C2 C3 Ru1 C1 . . . . 29.02(18) ?
C4 C3 Ru1 C1 . . . . -101.51(18) ?
C2 C3 Ru1 C4 . . . . 130.5(3) ?
C2 C3 Ru1 Sn2 . . . . 123.76(18) ?
C4 C3 Ru1 Sn2 . . . . -6.8(3) ?
C2 C3 Ru1 Sn1 . . . . -143.89(17) ?
C4 C3 Ru1 Sn1 . . . . 85.58(16) ?
O3 P1 Ru1 C2 . . . . 166.35(11) ?
O1 P1 Ru1 C2 . . . . 46.25(12) ?
O2 P1 Ru1 C2 . . . . -75.99(11) ?
O3 P1 Ru1 C6 . . . . 102.18(12) ?
O1 P1 Ru1 C6 . . . . -17.93(13) ?
O2 P1 Ru1 C6 . . . . -140.17(12) ?
O3 P1 Ru1 C3 . . . . -163.96(12) ?
O1 P1 Ru1 C3 . . . . 75.93(13) ?
O2 P1 Ru1 C3 . . . . -46.31(13) ?
O3 P1 Ru1 C5 . . . . 97.5(2) ?
O1 P1 Ru1 C5 . . . . -22.6(2) ?
O2 P1 Ru1 C5 . . . . -144.8(2) ?
O3 P1 Ru1 C1 . . . . 129.72(11) ?
O1 P1 Ru1 C1 . . . . 9.61(12) ?
O2 P1 Ru1 C1 . . . . -112.63(11) ?
O3 P1 Ru1 C4 . . . . -154.36(19) ?
O1 P1 Ru1 C4 . . . . 85.5(2) ?
O2 P1 Ru1 C4 . . . . -36.7(2) ?
O3 P1 Ru1 Sn2 . . . . 16.12(8) ?
O1 P1 Ru1 Sn2 . . . . -103.99(9) ?
O2 P1 Ru1 Sn2 . . . . 133.78(9) ?
O3 P1 Ru1 Sn1 . . . . -73.01(9) ?
O1 P1 Ru1 Sn1 . . . . 166.88(9) ?
O2 P1 Ru1 Sn1 . . . . 44.64(9) ?
C4 C5 Ru1 C2 . . . . 65.99(16) ?
C6 C5 Ru1 C2 . . . . -65.73(17) ?
C4 C5 Ru1 C6 . . . . 131.7(2) ?
C4 C5 Ru1 C3 . . . . 29.33(15) ?
C6 C5 Ru1 C3 . . . . -102.39(18) ?
C4 C5 Ru1 P1 . . . . 138.28(19) ?
C6 C5 Ru1 P1 . . . . 6.6(3) ?
C4 C5 Ru1 C1 . . . . 102.70(17) ?
C6 C5 Ru1 C1 . . . . -29.02(16) ?
C6 C5 Ru1 C4 . . . . -131.7(2) ?
C4 C5 Ru1 Sn2 . . . . -140.62(15) ?
C6 C5 Ru1 Sn2 . . . . 87.66(16) ?
C4 C5 Ru1 Sn1 . . . . -52.00(16) ?
C6 C5 Ru1 Sn1 . . . . 176.28(14) ?
C6 C1 Ru1 C2 . . . . 130.6(3) ?
C7 C1 Ru1 C2 . . . . -112.7(4) ?
C2 C1 Ru1 C6 . . . . -130.6(3) ?
C7 C1 Ru1 C6 . . . . 116.7(4) ?
C6 C1 Ru1 C3 . . . . 101.59(19) ?
C2 C1 Ru1 C3 . . . . -29.03(17) ?
C7 C1 Ru1 C3 . . . . -141.7(3) ?
C6 C1 Ru1 P1 . . . . -138.91(17) ?
C2 C1 Ru1 P1 . . . . 90.47(17) ?
C7 C1 Ru1 P1 . . . . -22.2(3) ?
C6 C1 Ru1 C5 . . . . 29.39(17) ?
C2 C1 Ru1 C5 . . . . -101.24(19) ?
C7 C1 Ru1 C5 . . . . 146.1(3) ?
C6 C1 Ru1 C4 . . . . 65.03(18) ?
C2 C1 Ru1 C4 . . . . -65.59(18) ?
C7 C1 Ru1 C4 . . . . -178.3(3) ?
C6 C1 Ru1 Sn2 . . . . -47.97(18) ?
C2 C1 Ru1 Sn2 . . . . -178.59(15) ?
C7 C1 Ru1 Sn2 . . . . 68.7(3) ?
C6 C1 Ru1 Sn1 . . . . 119.9(2) ?
C2 C1 Ru1 Sn1 . . . . -10.8(3) ?
C7 C1 Ru1 Sn1 . . . . -123.5(3) ?
C5 C4 Ru1 C2 . . . . -101.78(18) ?
C3 C4 Ru1 C2 . . . . 29.78(17) ?
C10 C4 Ru1 C2 . . . . 144.0(3) ?
C5 C4 Ru1 C6 . . . . -29.30(16) ?
C3 C4 Ru1 C6 . . . . 102.27(18) ?
C10 C4 Ru1 C6 . . . . -143.5(3) ?
C5 C4 Ru1 C3 . . . . -131.6(2) ?
C10 C4 Ru1 C3 . . . . 114.2(4) ?
C5 C4 Ru1 P1 . . . . -145.66(16) ?
C3 C4 Ru1 P1 . . . . -14.1(3) ?
C10 C4 Ru1 P1 . . . . 100.1(3) ?
C3 C4 Ru1 C5 . . . . 131.6(2) ?
C10 C4 Ru1 C5 . . . . -114.2(3) ?
C5 C4 Ru1 C1 . . . . -65.28(16) ?
C3 C4 Ru1 C1 . . . . 66.29(17) ?
C10 C4 Ru1 C1 . . . . -179.5(3) ?
C5 C4 Ru1 Sn2 . . . . 44.93(17) ?
C3 C4 Ru1 Sn2 . . . . 176.50(14) ?
C10 C4 Ru1 Sn2 . . . . -69.3(3) ?
C5 C4 Ru1 Sn1 . . . . 133.48(15) ?
C3 C4 Ru1 Sn1 . . . . -94.95(16) ?
C10 C4 Ru1 Sn1 . . . . 19.2(3) ?
C2 Ru1 Sn1 Cl2 . . . . 120.51(9) ?
C6 Ru1 Sn1 Cl2 . . . . -147.70(15) ?
C3 Ru1 Sn1 Cl2 . . . . 144.50(8) ?
P1 Ru1 Sn1 Cl2 . . . . 24.44(3) ?
C5 Ru1 Sn1 Cl2 . . . . -152.02(8) ?
C1 Ru1 Sn1 Cl2 . . . . 127.92(18) ?
C4 Ru1 Sn1 Cl2 . . . . -179.31(7) ?
Sn2 Ru1 Sn1 Cl2 . . . . -63.22(3) ?
C2 Ru1 Sn1 Cl3 . . . . -116.57(9) ?
C6 Ru1 Sn1 Cl3 . . . . -24.78(15) ?
C3 Ru1 Sn1 Cl3 . . . . -92.58(8) ?
P1 Ru1 Sn1 Cl3 . . . . 147.36(3) ?
C5 Ru1 Sn1 Cl3 . . . . -29.10(8) ?
C1 Ru1 Sn1 Cl3 . . . . -109.16(18) ?
C4 Ru1 Sn1 Cl3 . . . . -56.39(7) ?
Sn2 Ru1 Sn1 Cl3 . . . . 59.70(2) ?
C2 Ru1 Sn1 Cl1 . . . . -2.45(9) ?
C6 Ru1 Sn1 Cl1 . . . . 89.34(15) ?
C3 Ru1 Sn1 Cl1 . . . . 21.54(8) ?
P1 Ru1 Sn1 Cl1 . . . . -98.52(3) ?
C5 Ru1 Sn1 Cl1 . . . . 85.02(8) ?
C1 Ru1 Sn1 Cl1 . . . . 4.96(18) ?
C4 Ru1 Sn1 Cl1 . . . . 57.73(7) ?
Sn2 Ru1 Sn1 Cl1 . . . . 173.82(2) ?
C2 Ru1 Sn2 Cl6 . . . . -33.98(16) ?
C6 Ru1 Sn2 Cl6 . . . . -58.17(8) ?
C3 Ru1 Sn2 Cl6 . . . . -114.37(17) ?
P1 Ru1 Sn2 Cl6 . . . . 65.47(3) ?
C5 Ru1 Sn2 Cl6 . . . . -94.56(8) ?
C1 Ru1 Sn2 Cl6 . . . . -32.31(8) ?
C4 Ru1 Sn2 Cl6 . . . . -118.83(8) ?
Sn1 Ru1 Sn2 Cl6 . . . . 152.45(3) ?
C2 Ru1 Sn2 Cl4 . . . . -164.87(15) ?
C6 Ru1 Sn2 Cl4 . . . . 170.95(8) ?
C3 Ru1 Sn2 Cl4 . . . . 114.74(17) ?
P1 Ru1 Sn2 Cl4 . . . . -65.42(3) ?
C5 Ru1 Sn2 Cl4 . . . . 134.55(8) ?
C1 Ru1 Sn2 Cl4 . . . . -163.20(8) ?
C4 Ru1 Sn2 Cl4 . . . . 110.28(8) ?
Sn1 Ru1 Sn2 Cl4 . . . . 21.56(3) ?
C2 Ru1 Sn2 Cl5 . . . . 77.46(15) ?
C6 Ru1 Sn2 Cl5 . . . . 53.27(8) ?
C3 Ru1 Sn2 Cl5 . . . . -2.94(17) ?
P1 Ru1 Sn2 Cl5 . . . . 176.91(3) ?
C5 Ru1 Sn2 Cl5 . . . . 16.87(8) ?
C1 Ru1 Sn2 Cl5 . . . . 79.13(8) ?
C4 Ru1 Sn2 Cl5 . . . . -7.39(8) ?
Sn1 Ru1 Sn2 Cl5 . . . . -96.11(2) ?
